data_7200560
loop_
_publ_author_name
'Cao, Man-Li'
'Mo, Hao-Jun'
'Liang, Jin-Juan'
'Ye, Bao-Hui'

_publ_section_title
;
 Reversible single-crystal-to-single-crystal transformation driven by
 adsorption/desorption of water over organic solvents and thermal
 stimulation
;
_journal_issue 5
_journal_name_full CrystEngComm
_journal_page_first 784
_journal_paper_doi 10.1039/b817993j
_journal_volume 11
_journal_year 2009
_chemical_formula_sum 'C26 H17.2 N10 Ni O2.6'
_chemical_formula_weight 569.99
_chemical_name_systematic
;
?
;
_space_group_IT_number 14
_symmetry_cell_setting monoclinic
_symmetry_space_group_name_Hall '-P 2ybc'
_symmetry_space_group_name_H-M 'P 1 21/c 1'
_atom_sites_solution_hydrogens geom
_atom_sites_solution_primary direct
_atom_sites_solution_secondary difmap
_audit_creation_method SHELXL-97
_cell_angle_alpha 90.00
_cell_angle_beta 120.736(11)
_cell_angle_gamma 90.00
_cell_formula_units_Z 2
_cell_length_a 7.1011(18)
_cell_length_b 17.440(4)
_cell_length_c 11.2157(19)
_cell_measurement_reflns_used 2317
_cell_measurement_temperature 293(2)
_cell_measurement_theta_max 26.00
_cell_measurement_theta_min 2.34
_cell_volume 1193.9(5)
_computing_structure_refinement 'SHELXL-97 (Sheldrick, 1997)'
_computing_structure_solution 'SHELXS-97 (Sheldrick, 1990)'
_diffrn_ambient_temperature 293(2)
_diffrn_measured_fraction_theta_full 0.989
_diffrn_measured_fraction_theta_max 0.989
_diffrn_measurement_device_type 'Bruker Smart Apex CCD area detector'
_diffrn_measurement_method 'phi and omega scans'
_diffrn_radiation_monochromator graphite
_diffrn_radiation_source 'fine-focus sealed tube'
_diffrn_radiation_type MoK\a
_diffrn_radiation_wavelength 0.71073
_diffrn_reflns_av_R_equivalents 0.0201
_diffrn_reflns_av_sigmaI/netI 0.0299
_diffrn_reflns_limit_h_max 8
_diffrn_reflns_limit_h_min -8
_diffrn_reflns_limit_k_max 11
_diffrn_reflns_limit_k_min -21
_diffrn_reflns_limit_l_max 11
_diffrn_reflns_limit_l_min -13
_diffrn_reflns_number 4837
_diffrn_reflns_theta_full 26.00
_diffrn_reflns_theta_max 26.00
_diffrn_reflns_theta_min 2.34
_diffrn_standards_decay_% 0
_exptl_absorpt_coefficient_mu 0.864
_exptl_absorpt_correction_T_max 0.8663
_exptl_absorpt_correction_T_min 0.8346
_exptl_absorpt_correction_type multi-scan
_exptl_absorpt_process_details SADABS
_exptl_crystal_colour green
_exptl_crystal_density_diffrn 1.586
_exptl_crystal_density_method 'not measured'
_exptl_crystal_description block
_exptl_crystal_F_000 584
_exptl_crystal_size_max 0.22
_exptl_crystal_size_mid 0.20
_exptl_crystal_size_min 0.17
_refine_diff_density_max 0.563
_refine_diff_density_min -0.381
_refine_diff_density_rms 0.082
_refine_ls_extinction_method none
_refine_ls_goodness_of_fit_ref 1.015
_refine_ls_hydrogen_treatment constr
_refine_ls_matrix_type full
_refine_ls_number_parameters 187
_refine_ls_number_reflns 2317
_refine_ls_number_restraints 0
_refine_ls_restrained_S_all 1.015
_refine_ls_R_factor_all 0.0484
_refine_ls_R_factor_gt 0.0410
_refine_ls_shift/su_max 0.000
_refine_ls_shift/su_mean 0.000
_refine_ls_structure_factor_coef Fsqd
_refine_ls_weighting_details 'calc w=1/[\s^2^(Fo^2^)+(0.0676P)^2^+0.8510P] where P=(Fo^2^+2Fc^2^)/3'
_refine_ls_weighting_scheme calc
_refine_ls_wR_factor_gt 0.1064
_refine_ls_wR_factor_ref 0.1118
_reflns_number_gt 1947
_reflns_number_total 2317
_reflns_threshold_expression >2sigma(I)
_cod_data_source_file b817993j.txt
_cod_data_source_block complex_2
_cod_original_sg_symbol_H-M P21/c
_cod_original_formula_sum 'C26 H17.20 N10 Ni O2.60'
_cod_database_code 7200560

loop_
_symmetry_equiv_pos_as_xyz
'x, y, z'
'-x, y+1/2, -z+1/2'
'-x, -y, -z'
'x, -y-1/2, z-1/2'

loop_
_atom_site_label
_atom_site_type_symbol
_atom_site_fract_x
_atom_site_fract_y
_atom_site_fract_z
_atom_site_U_iso_or_equiv
_atom_site_adp_type
_atom_site_occupancy
_atom_site_symmetry_multiplicity
_atom_site_calc_flag
_atom_site_refinement_flags
_atom_site_disorder_assembly
_atom_site_disorder_group
Ni1 Ni 0.5000 0.5000 0.5000 0.02138(17) Uani 1 2 d S . .
O1 O 0.2627(3) 0.43282(10) 0.50448(19) 0.0277(4) Uani 1 1 d . . .
N1 N 0.7245(5) 0.41899(18) 0.0552(3) 0.0565(8) Uani 1 1 d . . .
N2 N 0.3603(4) 0.41288(12) 0.3460(2) 0.0284(5) Uani 1 1 d . . .
N3 N 0.2391(4) 0.30196(13) 0.2094(3) 0.0377(6) Uani 1 1 d . . .
N4 N 0.1198(4) 0.32471(12) 0.3699(2) 0.0320(5) Uani 1 1 d . . .
N5 N -0.2633(4) 0.08198(12) 0.1200(2) 0.0273(5) Uani 1 1 d . . .
C1 C 0.5985(7) 0.3564(2) 0.0237(4) 0.0583(10) Uani 1 1 d . . .
H1A H 0.5941 0.3225 -0.0419 0.070 Uiso 1 1 d R . .
C2 C 0.4763(6) 0.33886(18) 0.0832(4) 0.0483(8) Uani 1 1 d . . .
H2A H 0.3924 0.2944 0.0579 0.058 Uiso 1 1 d R . .
C3 C 0.4795(5) 0.38731(16) 0.1821(3) 0.0336(6) Uani 1 1 d . . .
C4 C 0.6067(5) 0.45260(17) 0.2147(3) 0.0398(7) Uani 1 1 d . . .
H4A H 0.6139 0.4875 0.2797 0.048 Uiso 1 1 d R . .
C5 C 0.7253(5) 0.4652(2) 0.1496(4) 0.0503(8) Uani 1 1 d . . .
H5A H 0.8099 0.5093 0.1726 0.060 Uiso 1 1 d R . .
C6 C 0.3521(4) 0.36719(15) 0.2491(3) 0.0297(6) Uani 1 1 d . . .
C7 C 0.2429(4) 0.38954(14) 0.4076(3) 0.0274(6) Uani 1 1 d . . .
C8 C 0.1274(5) 0.28496(15) 0.2721(3) 0.0308(6) Uani 1 1 d . . .
C9 C -0.0022(5) 0.21223(15) 0.2257(3) 0.0310(6) Uani 1 1 d . . .
C10 C 0.0054(5) 0.16689(16) 0.1275(3) 0.0361(7) Uani 1 1 d . . .
H10A H 0.0988 0.1792 0.0949 0.043 Uiso 1 1 d R . .
C11 C -0.1254(5) 0.10323(16) 0.0786(3) 0.0353(7) Uani 1 1 d . . .
H11A H -0.1176 0.0728 0.0130 0.042 Uiso 1 1 d R . .
C12 C -0.2648(5) 0.12426(17) 0.2192(3) 0.0442(8) Uani 1 1 d . . .
H12A H -0.3558 0.1095 0.2523 0.053 Uiso 1 1 d R . .
C13 C -0.1358(6) 0.18893(18) 0.2752(4) 0.0468(8) Uani 1 1 d . . .
H13A H -0.1387 0.2164 0.3456 0.056 Uiso 1 1 d R . .
O1W O 0.014(3) 0.5203(11) 0.037(2) 0.154(7) Uani 0.30 1 d P . .
H1WA H -0.0472 0.4772 0.0386 0.231 Uiso 0.60 1 d PR . .

loop_
_atom_site_aniso_label
_atom_site_aniso_U_11
_atom_site_aniso_U_22
_atom_site_aniso_U_33
_atom_site_aniso_U_23
_atom_site_aniso_U_13
_atom_site_aniso_U_12
Ni1 0.0244(3) 0.0136(2) 0.0283(3) 0.00058(17) 0.0150(2) 0.00006(17)
O1 0.0344(10) 0.0213(9) 0.0349(10) -0.0059(8) 0.0232(9) -0.0064(7)
N1 0.0591(18) 0.068(2) 0.0633(19) 0.0040(16) 0.0467(17) -0.0038(16)
N2 0.0317(12) 0.0222(11) 0.0332(12) -0.0033(10) 0.0179(10) -0.0021(9)
N3 0.0491(15) 0.0289(12) 0.0487(15) -0.0117(11) 0.0348(13) -0.0141(11)
N4 0.0415(13) 0.0242(11) 0.0374(13) -0.0088(10) 0.0253(11) -0.0107(10)
N5 0.0314(11) 0.0196(10) 0.0331(12) -0.0057(9) 0.0180(10) -0.0052(9)
C1 0.077(3) 0.059(2) 0.065(2) -0.0100(19) 0.056(2) -0.008(2)
C2 0.066(2) 0.0408(17) 0.057(2) -0.0131(16) 0.0444(19) -0.0136(16)
C3 0.0379(15) 0.0311(14) 0.0377(16) 0.0021(12) 0.0236(13) -0.0026(12)
C4 0.0457(17) 0.0377(16) 0.0407(17) -0.0010(13) 0.0255(14) -0.0073(14)
C5 0.0460(19) 0.053(2) 0.058(2) 0.0060(17) 0.0314(17) -0.0104(16)
C6 0.0323(14) 0.0268(13) 0.0310(14) -0.0002(11) 0.0171(12) -0.0032(11)
C7 0.0324(13) 0.0214(12) 0.0318(14) 0.0003(11) 0.0188(12) -0.0026(11)
C8 0.0361(15) 0.0249(13) 0.0359(15) -0.0061(12) 0.0215(13) -0.0075(11)
C9 0.0388(15) 0.0238(13) 0.0364(15) -0.0076(11) 0.0236(13) -0.0094(11)
C10 0.0419(16) 0.0356(15) 0.0439(17) -0.0122(13) 0.0313(14) -0.0134(13)
C11 0.0411(16) 0.0320(14) 0.0443(17) -0.0144(13) 0.0302(14) -0.0085(12)
C12 0.0567(19) 0.0419(17) 0.056(2) -0.0168(15) 0.0449(18) -0.0232(15)
C13 0.067(2) 0.0416(17) 0.056(2) -0.0262(15) 0.0487(18) -0.0283(16)
O1W 0.192(15) 0.187(17) 0.177(18) -0.088(11) 0.163(15) -0.129(13)

loop_
_atom_type_symbol
_atom_type_description
_atom_type_scat_dispersion_real
_atom_type_scat_dispersion_imag
_atom_type_scat_source
C C 0.0033 0.0016 'International Tables Vol C Tables 4.2.6.8 and 6.1.1.4'
H H 0.0000 0.0000 'International Tables Vol C Tables 4.2.6.8 and 6.1.1.4'
N N 0.0061 0.0033 'International Tables Vol C Tables 4.2.6.8 and 6.1.1.4'
Ni Ni 0.3393 1.1124 'International Tables Vol C Tables 4.2.6.8 and 6.1.1.4'
O O 0.0106 0.0060 'International Tables Vol C Tables 4.2.6.8 and 6.1.1.4'

loop_
_geom_angle_atom_site_label_1
_geom_angle_atom_site_label_2
_geom_angle_atom_site_label_3
_geom_angle
_geom_angle_site_symmetry_1
_geom_angle_site_symmetry_3
_geom_angle_publ_flag
O1 Ni1 O1 180.00(8) . 3_666 ?
O1 Ni1 N5 89.64(8) . 4_666 ?
O1 Ni1 N5 90.36(8) 3_666 4_666 ?
O1 Ni1 N5 90.36(8) . 2 ?
O1 Ni1 N5 89.64(8) 3_666 2 ?
N5 Ni1 N5 180.000(1) 4_666 2 ?
O1 Ni1 N2 64.46(8) . . ?
O1 Ni1 N2 115.54(8) 3_666 . ?
N5 Ni1 N2 85.53(9) 4_666 . ?
N5 Ni1 N2 94.47(9) 2 . ?
O1 Ni1 N2 115.54(8) . 3_666 ?
O1 Ni1 N2 64.46(8) 3_666 3_666 ?
N5 Ni1 N2 94.47(9) 4_666 3_666 ?
N5 Ni1 N2 85.53(9) 2 3_666 ?
N2 Ni1 N2 180.000(1) . 3_666 ?
O1 Ni1 C7 30.67(8) . . ?
O1 Ni1 C7 149.33(8) 3_666 . ?
N5 Ni1 C7 85.18(9) 4_666 . ?
N5 Ni1 C7 94.82(9) 2 . ?
N2 Ni1 C7 33.91(8) . . ?
N2 Ni1 C7 146.09(8) 3_666 . ?
O1 Ni1 C7 149.33(8) . 3_666 ?
O1 Ni1 C7 30.67(8) 3_666 3_666 ?
N5 Ni1 C7 94.82(9) 4_666 3_666 ?
N5 Ni1 C7 85.18(9) 2 3_666 ?
N2 Ni1 C7 146.09(8) . 3_666 ?
N2 Ni1 C7 33.91(8) 3_666 3_666 ?
C7 Ni1 C7 180.00(7) . 3_666 ?
C7 O1 Ni1 92.95(15) . . ?
C5 N1 C1 115.7(3) . . ?
C6 N2 C7 116.5(2) . . ?
C6 N2 Ni1 154.53(19) . . ?
C7 N2 Ni1 87.38(15) . . ?
C6 N3 C8 115.6(2) . . ?
C8 N4 C7 113.8(2) . . ?
C11 N5 C12 117.1(2) . . ?
C11 N5 Ni1 117.25(17) . 2_545 ?
C12 N5 Ni1 124.52(18) . 2_545 ?
N1 C1 C2 123.8(3) . . ?
C1 C2 C3 119.8(3) . . ?
C4 C3 C2 117.1(3) . . ?
C4 C3 C6 123.1(3) . . ?
C2 C3 C6 119.8(3) . . ?
C3 C4 C5 118.8(3) . . ?
N1 C5 C4 124.7(3) . . ?
N2 C6 N3 123.7(2) . . ?
N2 C6 C3 119.4(2) . . ?
N3 C6 C3 116.9(2) . . ?
O1 C7 N4 122.3(2) . . ?
O1 C7 N2 114.8(2) . . ?
N4 C7 N2 122.9(2) . . ?
O1 C7 Ni1 56.38(12) . . ?
N4 C7 Ni1 173.5(2) . . ?
N2 C7 Ni1 58.71(13) . . ?
N4 C8 N3 127.4(2) . . ?
N4 C8 C9 117.1(2) . . ?
N3 C8 C9 115.5(2) . . ?
C10 C9 C13 117.9(2) . . ?
C10 C9 C8 119.7(2) . . ?
C13 C9 C8 122.4(2) . . ?
C11 C10 C9 119.3(2) . . ?
N5 C11 C10 123.7(2) . . ?
N5 C12 C13 122.8(3) . . ?
C9 C13 C12 119.2(3) . . ?

loop_
_geom_bond_atom_site_label_1
_geom_bond_atom_site_label_2
_geom_bond_distance
_geom_bond_site_symmetry_2
_geom_bond_publ_flag
Ni1 O1 2.0737(17) . ?
Ni1 O1 2.0737(17) 3_666 ?
Ni1 N5 2.090(2) 4_666 ?
Ni1 N5 2.090(2) 2 ?
Ni1 N2 2.127(2) . ?
Ni1 N2 2.127(2) 3_666 ?
Ni1 C7 2.487(3) . ?
Ni1 C7 2.487(3) 3_666 ?
O1 C7 1.270(3) . ?
N1 C5 1.328(5) . ?
N1 C1 1.340(5) . ?
N2 C6 1.324(3) . ?
N2 C7 1.389(3) . ?
N3 C6 1.331(3) . ?
N3 C8 1.335(3) . ?
N4 C8 1.321(3) . ?
N4 C7 1.358(3) . ?
N5 C11 1.333(3) . ?
N5 C12 1.339(4) . ?
N5 Ni1 2.090(2) 2_545 ?
C1 C2 1.373(5) . ?
C2 C3 1.385(4) . ?
C3 C4 1.381(4) . ?
C3 C6 1.484(4) . ?
C4 C5 1.385(4) . ?
C8 C9 1.496(4) . ?
C9 C10 1.379(4) . ?
C9 C13 1.383(4) . ?
C10 C11 1.370(4) . ?
C12 C13 1.385(4) . ?
O1W O1W 1.03(2) 3_565 ?
